data_7009131
loop_
_publ_author_name
'Dasna, Iwayan'
'Golhen, St\'ephane'
'Ouahab, Lahc\`ene'
'Pe\~na, Octavio'
'Guillevic, Joseph'
'Fettouhi, Mohammed'

_publ_section_title
;
 1-D mixed stack of coordinated and uncoordinated radicals in
 MnII(NITpPy)4[N(CN)2]2 (NITpPy&#x2005;=&#x2005;nitronyl nitroxide
 radical)
;
_journal_issue 2
_journal_name_full 'Journal of the Chemical Society, Dalton Transactions'
_journal_page_first 129
_journal_paper_doi 10.1039/a908891a
_journal_year 2000
_chemical_formula_sum 'C52 H64 Mn N18 O8'
_chemical_formula_weight 1124.15
_chemical_name_systematic
; 
 ? 
;
_space_group_IT_number 14
_symmetry_cell_setting monoclinic
_symmetry_space_group_name_Hall '-P 2yn'
_symmetry_space_group_name_H-M 'P 1 21/n 1'
_atom_sites_solution_hydrogens geom
_atom_sites_solution_primary direct
_atom_sites_solution_secondary difmap
_audit_creation_method SHELXL-97
_cell_angle_alpha 90.00
_cell_angle_beta 92.780(18)
_cell_angle_gamma 90.00
_cell_formula_units_Z 2
_cell_length_a 17.768(7)
_cell_length_b 7.368(4)
_cell_length_c 21.404(8)
_cell_measurement_reflns_used 25
_cell_measurement_temperature 293(2)
_cell_measurement_theta_max 12.000
_cell_measurement_theta_min 1.904
_cell_volume 2799(2)
_computing_cell_refinement 'Enraf Nonius CAD4'
_computing_data_collection 'Enraf Nonius CAD4'
_computing_data_reduction MolEN
_computing_molecular_graphics 'ORTEP III'
_computing_structure_refinement 'SHELXL-97 (Sheldrick, 1997)'
_computing_structure_solution 'SHELXS-97 (Sheldrick, 1990)'
_diffrn_ambient_temperature 293(2)
_diffrn_measured_fraction_theta_full 0.999
_diffrn_measured_fraction_theta_max 0.999
_diffrn_measurement_device_type 'Enraf Nonius CAD4'
_diffrn_measurement_method \q-2\q
_diffrn_radiation_monochromator graphite
_diffrn_radiation_source 'fine-focus sealed tube'
_diffrn_radiation_type MoK\a
_diffrn_radiation_wavelength 0.71073
_diffrn_reflns_av_R_equivalents 0.0795
_diffrn_reflns_av_sigmaI/netI 0.2514
_diffrn_reflns_limit_h_max 23
_diffrn_reflns_limit_h_min 0
_diffrn_reflns_limit_k_max 9
_diffrn_reflns_limit_k_min 0
_diffrn_reflns_limit_l_max 28
_diffrn_reflns_limit_l_min -28
_diffrn_reflns_number 6983
_diffrn_reflns_theta_full 27.96
_diffrn_reflns_theta_max 27.96
_diffrn_reflns_theta_min 1.46
_diffrn_standards_interval_count 250
_diffrn_standards_interval_time 60
_diffrn_standards_number 3
_exptl_absorpt_coefficient_mu 0.305
_exptl_absorpt_correction_T_max 0.997850
_exptl_absorpt_correction_T_min 0.962087
_exptl_absorpt_correction_type '\y scan'
_exptl_crystal_colour blue
_exptl_crystal_density_diffrn 1.334
_exptl_crystal_density_method 'not measured'
_exptl_crystal_description needle
_exptl_crystal_F_000 1182
_refine_diff_density_max 0.291
_refine_diff_density_min -0.465
_refine_diff_density_rms 0.061
_refine_ls_extinction_method none
_refine_ls_goodness_of_fit_ref 0.927
_refine_ls_hydrogen_treatment mixed
_refine_ls_matrix_type full
_refine_ls_number_parameters 358
_refine_ls_number_reflns 6735
_refine_ls_number_restraints 0
_refine_ls_restrained_S_all 0.927
_refine_ls_R_factor_all 0.2800
_refine_ls_R_factor_gt 0.0662
_refine_ls_shift/su_max 0.000
_refine_ls_shift/su_mean 0.000
_refine_ls_structure_factor_coef Fsqd
_refine_ls_weighting_details 'w=1/[\s^2^(Fo^2^)+(0.0468P)^2^+0.0000P] where P=(Fo^2^+2Fc^2^)/3'
_refine_ls_weighting_scheme calc
_refine_ls_wR_factor_gt 0.1082
_refine_ls_wR_factor_ref 0.1517
_reflns_number_gt 2227
_reflns_number_total 6735
_reflns_threshold_expression >2sigma(I)
_cod_data_source_file a908891a.txt
_cod_data_source_block calcul
_cod_depositor_comments
;
The following automatic conversions were performed:
'_symmetry_cell_setting' value 'Monoclinic' changed to 'monoclinic'
according to '/home/saulius/struct/CIF-dictionaries/cif_core.dic'
dictionary named 'cif_core.dic' version 2.4.1 from 2010-06-29.

Automatic conversion script
Id: cif_fix_enum 1527 2010-12-29 10:47:43Z saulius 

The following automatic conversions were performed:

'_refine_ls_weighting_scheme' value 'calc
w=1/[\s^2^(Fo^2^)+(0.0468P)^2^+0.0000P] where P=(Fo^2^+2Fc^2^)/3' was
changed to 'calc'. New tag '_refine_ls_weighting_details' was
created. The value of the new tag was set to
'w=1/[\s^2^(Fo^2^)+(0.0468P)^2^+0.0000P] where P=(Fo^2^+2Fc^2^)/3'.

Automatic conversion script
Id: cif_fix_values 3143 2015-03-26 13:38:13Z robertas 
;
_cod_original_sg_symbol_H-M P21/n
_cod_database_code 7009131

loop_
_symmetry_equiv_pos_as_xyz
'x, y, z'
'x+1/2, -y+1/2, z+1/2'
'-x, -y, -z'
'-x-1/2, y-1/2, -z-1/2'

loop_
_atom_site_label
_atom_site_type_symbol
_atom_site_fract_x
_atom_site_fract_y
_atom_site_fract_z
_atom_site_U_iso_or_equiv
_atom_site_adp_type
_atom_site_occupancy
_atom_site_calc_flag
_atom_site_refinement_flags
_atom_site_disorder_assembly
_atom_site_disorder_group
Mn1 Mn 0.0000 0.5000 0.0000 0.0365(3) Uani 1 d S . .
N1 N -0.03486(19) 0.5351(5) 0.10027(14) 0.0410(10) Uani 1 d . . .
N2 N -0.17125(19) 0.5228(6) 0.30664(14) 0.0452(10) Uani 1 d . . .
N3 N -0.0603(2) 0.6179(5) 0.33771(16) 0.0452(10) Uani 1 d . . .
N4 N -0.0898(2) 1.0842(6) 0.1706(2) 0.0666(13) Uani 1 d . . .
N5 N 0.11108(19) 1.0106(6) 0.35277(16) 0.0524(10) Uani 1 d . . .
N6 N 0.15733(19) 0.8513(5) 0.27800(16) 0.0430(10) Uani 1 d . . .
N7 N 0.14945(19) 0.0030(7) 0.03473(18) 0.0600(11) Uani 1 d . . .
N8 N 0.0858(2) 0.2938(6) 0.02934(18) 0.0490(11) Uani 1 d . . .
N9 N 0.0864(2) 0.7126(6) 0.01417(19) 0.0542(12) Uani 1 d . . .
O1 O -0.22491(16) 0.4544(5) 0.27268(13) 0.0732(12) Uani 1 d . . .
O2 O 0.0082(2) 0.6681(5) 0.33963(14) 0.0754(11) Uani 1 d . . .
O3 O 0.0688(2) 1.1165(6) 0.38320(17) 0.0927(14) Uani 1 d . . .
O4 O 0.16644(18) 0.7789(5) 0.22526(15) 0.0687(11) Uani 1 d . . .
C1 C -0.1065(2) 0.5621(6) 0.11390(19) 0.0483(13) Uani 1 d . . .
H1 H -0.1423 0.5718 0.0809 0.058 Uiso 1 calc R . .
C2 C -0.1306(2) 0.5763(6) 0.17355(18) 0.0474(13) Uani 1 d . . .
H2 H -0.1812 0.5960 0.1803 0.057 Uiso 1 calc R . .
C3 C -0.0786(2) 0.5611(5) 0.22376(17) 0.0346(11) Uani 1 d . . .
C4 C -0.0036(2) 0.5358(6) 0.21037(17) 0.0428(13) Uani 1 d . . .
H4 H 0.0335 0.5266 0.2424 0.051 Uiso 1 calc R . .
C5 C 0.0145(2) 0.5247(6) 0.14879(18) 0.0419(11) Uani 1 d . . .
H5 H 0.0650 0.5088 0.1405 0.050 Uiso 1 calc R . .
C6 C -0.1022(2) 0.5698(6) 0.28791(18) 0.0392(11) Uani 1 d . . .
C7 C -0.1798(2) 0.5742(7) 0.37411(19) 0.0492(13) Uani 1 d . . .
C8 C -0.0981(2) 0.5869(7) 0.39775(19) 0.0481(13) Uani 1 d . . .
C9 C -0.2210(3) 0.7583(8) 0.3722(2) 0.085(2) Uani 1 d . . .
H9A H -0.1931 0.8436 0.3485 0.128 Uiso 1 calc R . .
H9B H -0.2252 0.8028 0.4140 0.128 Uiso 1 calc R . .
H9C H -0.2705 0.7431 0.3527 0.128 Uiso 1 calc R . .
C10 C -0.2286(3) 0.4349(8) 0.4050(2) 0.081(2) Uani 1 d . . .
H10A H -0.2802 0.4519 0.3910 0.122 Uiso 1 calc R . .
H10B H -0.2239 0.4495 0.4496 0.122 Uiso 1 calc R . .
H10C H -0.2126 0.3151 0.3940 0.122 Uiso 1 calc R . .
C11 C -0.0779(3) 0.7354(8) 0.4439(2) 0.084(2) Uani 1 d . . .
H11A H -0.0242 0.7518 0.4464 0.125 Uiso 1 calc R . .
H11B H -0.0947 0.7025 0.4843 0.125 Uiso 1 calc R . .
H11C H -0.1018 0.8464 0.4304 0.125 Uiso 1 calc R . .
C12 C -0.0668(3) 0.4040(8) 0.4231(2) 0.085(2) Uani 1 d . . .
H12A H -0.0727 0.3131 0.3911 0.127 Uiso 1 calc R . .
H12B H -0.0940 0.3681 0.4588 0.127 Uiso 1 calc R . .
H12C H -0.0144 0.4173 0.4351 0.127 Uiso 1 calc R . .
C13 C -0.0920(3) 1.0902(7) 0.2322(3) 0.0672(16) Uani 1 d . . .
H13 H -0.1378 1.1204 0.2487 0.081 Uiso 1 calc R . .
C14 C -0.0322(2) 1.0556(6) 0.2741(2) 0.0495(13) Uani 1 d . . .
H14 H -0.0377 1.0638 0.3170 0.059 Uiso 1 calc R . .
C15 C 0.0368(2) 1.0079(7) 0.25019(19) 0.0411(10) Uani 1 d . . .
C16 C 0.0409(2) 1.0041(7) 0.18611(19) 0.0521(12) Uani 1 d . . .
H16 H 0.0860 0.9756 0.1680 0.062 Uiso 1 calc R . .
C17 C -0.0227(3) 1.0431(7) 0.1491(2) 0.0631(16) Uani 1 d . . .
H17 H -0.0185 1.0406 0.1060 0.076 Uiso 1 calc R . .
C18 C 0.1008(2) 0.9611(6) 0.29281(19) 0.0382(12) Uani 1 d . . .
C19 C 0.1834(2) 0.9429(6) 0.38300(19) 0.0432(12) Uani 1 d . . .
C20 C 0.2083(2) 0.8033(6) 0.33405(18) 0.0394(11) Uani 1 d . . .
C21 C 0.2343(3) 1.1070(7) 0.3920(2) 0.0730(16) Uani 1 d . . .
H21A H 0.2486 1.1502 0.3519 0.110 Uiso 1 calc R . .
H21B H 0.2786 1.0736 0.4168 0.110 Uiso 1 calc R . .
H21C H 0.2079 1.2012 0.4129 0.110 Uiso 1 calc R . .
C22 C 0.1669(3) 0.8621(7) 0.4462(2) 0.0745(17) Uani 1 d . . .
H22A H 0.1533 0.9573 0.4742 0.112 Uiso 1 calc R . .
H22B H 0.2109 0.8007 0.4632 0.112 Uiso 1 calc R . .
H22C H 0.1260 0.7773 0.4412 0.112 Uiso 1 calc R . .
C23 C 0.1917(3) 0.6058(6) 0.3490(2) 0.0597(14) Uani 1 d . . .
H23A H 0.1402 0.5942 0.3599 0.090 Uiso 1 calc R . .
H23B H 0.2243 0.5666 0.3835 0.090 Uiso 1 calc R . .
H23C H 0.2002 0.5321 0.3130 0.090 Uiso 1 calc R . .
C24 C 0.2895(2) 0.8201(7) 0.3157(2) 0.0589(15) Uani 1 d . . .
H24A H 0.2980 0.7394 0.2815 0.088 Uiso 1 calc R . .
H24B H 0.3227 0.7888 0.3508 0.088 Uiso 1 calc R . .
H24C H 0.2992 0.9427 0.3032 0.088 Uiso 1 calc R . .
C25 C 0.1126(3) 0.1545(8) 0.0305(2) 0.0373(12) Uani 1 d . . .
C26 C 0.1136(3) -0.1505(8) 0.0237(2) 0.0424(13) Uani 1 d . . .

loop_
_atom_site_aniso_label
_atom_site_aniso_U_11
_atom_site_aniso_U_22
_atom_site_aniso_U_33
_atom_site_aniso_U_23
_atom_site_aniso_U_13
_atom_site_aniso_U_12
Mn1 0.0493(6) 0.0265(5) 0.0342(5) -0.0004(6) 0.0057(4) -0.0011(6)
N1 0.042(2) 0.047(3) 0.0337(19) 0.0008(19) 0.0014(16) -0.001(2)
N2 0.036(2) 0.065(3) 0.0344(18) 0.001(2) 0.0037(16) -0.001(2)
N3 0.028(2) 0.064(3) 0.044(2) 0.000(2) 0.0029(18) -0.001(2)
N4 0.049(3) 0.070(3) 0.079(3) 0.011(3) -0.011(2) -0.003(3)
N5 0.052(2) 0.059(3) 0.047(2) -0.012(3) 0.0059(19) 0.012(3)
N6 0.041(2) 0.050(3) 0.038(2) -0.001(2) 0.0009(18) 0.006(2)
N7 0.041(2) 0.031(2) 0.107(3) -0.006(3) -0.007(2) 0.000(3)
N8 0.061(3) 0.036(3) 0.049(2) -0.004(2) 0.003(2) 0.005(2)
N9 0.059(3) 0.034(3) 0.069(3) -0.005(2) -0.006(2) -0.006(2)
O1 0.0438(19) 0.124(4) 0.0513(19) -0.012(2) 0.0010(15) -0.022(2)
O2 0.067(2) 0.102(3) 0.058(2) -0.004(2) 0.0036(19) -0.021(2)
O3 0.080(3) 0.122(4) 0.075(3) -0.041(3) -0.007(2) 0.046(3)
O4 0.068(2) 0.090(3) 0.047(2) -0.018(2) -0.0037(17) 0.029(2)
C1 0.042(3) 0.067(4) 0.035(2) 0.001(2) -0.006(2) -0.003(3)
C2 0.038(3) 0.066(4) 0.039(3) 0.005(2) 0.008(2) 0.004(2)
C3 0.040(3) 0.033(3) 0.031(2) 0.0005(19) 0.001(2) -0.003(2)
C4 0.037(2) 0.058(4) 0.034(2) -0.002(2) -0.0013(19) 0.000(2)
C5 0.036(2) 0.049(3) 0.041(2) -0.001(3) 0.007(2) 0.003(3)
C6 0.035(3) 0.048(3) 0.035(2) 0.000(2) -0.001(2) -0.002(2)
C7 0.045(3) 0.074(4) 0.029(2) 0.001(3) 0.007(2) 0.006(3)
C8 0.046(3) 0.071(4) 0.028(2) 0.001(3) 0.005(2) 0.005(3)
C9 0.073(4) 0.105(5) 0.077(4) -0.020(4) -0.010(3) 0.042(4)
C10 0.070(4) 0.119(6) 0.057(3) 0.017(3) 0.019(3) -0.014(4)
C11 0.063(4) 0.132(6) 0.055(3) -0.040(4) -0.007(3) 0.004(4)
C12 0.082(4) 0.110(5) 0.064(4) 0.040(4) 0.020(3) 0.037(4)
C13 0.037(3) 0.071(4) 0.093(4) 0.004(4) 0.001(3) 0.007(3)
C14 0.047(3) 0.049(4) 0.053(3) 0.000(2) 0.003(2) 0.007(2)
C15 0.038(2) 0.033(2) 0.052(3) 0.003(3) 0.000(2) -0.002(3)
C16 0.039(3) 0.062(3) 0.055(3) 0.015(3) -0.003(2) 0.001(3)
C17 0.058(3) 0.071(5) 0.060(3) 0.015(3) -0.007(3) -0.004(3)
C18 0.040(3) 0.034(3) 0.040(2) 0.002(2) 0.005(2) 0.003(2)
C19 0.044(3) 0.046(3) 0.040(3) 0.002(2) -0.003(2) -0.002(2)
C20 0.039(3) 0.045(3) 0.034(2) -0.002(2) -0.003(2) 0.001(2)
C21 0.078(4) 0.063(4) 0.078(4) -0.014(3) -0.003(3) -0.015(3)
C22 0.105(4) 0.079(4) 0.041(3) 0.006(3) 0.016(3) 0.014(4)
C23 0.074(4) 0.037(3) 0.067(3) 0.004(3) -0.007(3) 0.008(3)
C24 0.040(3) 0.080(4) 0.057(3) 0.006(3) 0.001(2) 0.007(3)
C25 0.038(3) 0.035(3) 0.039(3) -0.001(3) 0.003(2) -0.010(3)
C26 0.039(3) 0.042(4) 0.046(3) 0.001(3) -0.002(3) 0.012(3)

loop_
_atom_type_symbol
_atom_type_description
_atom_type_scat_dispersion_real
_atom_type_scat_dispersion_imag
_atom_type_scat_source
C C 0.0033 0.0016 'International Tables Vol C Tables 4.2.6.8 and 6.1.1.4'
H H 0.0000 0.0000 'International Tables Vol C Tables 4.2.6.8 and 6.1.1.4'
N N 0.0061 0.0033 'International Tables Vol C Tables 4.2.6.8 and 6.1.1.4'
O O 0.0106 0.0060 'International Tables Vol C Tables 4.2.6.8 and 6.1.1.4'
Mn Mn 0.3368 0.7283 'International Tables Vol C Tables 4.2.6.8 and 6.1.1.4'

loop_
_geom_angle_atom_site_label_1
_geom_angle_atom_site_label_2
_geom_angle_atom_site_label_3
_geom_angle
_geom_angle_site_symmetry_1
_geom_angle_site_symmetry_3
_geom_angle_publ_flag
N9 Mn1 N9 180.0 . 3_565 ?
N9 Mn1 N8 89.02(13) . . ?
N9 Mn1 N8 90.98(13) 3_565 . ?
N9 Mn1 N8 90.98(13) . 3_565 ?
N9 Mn1 N8 89.02(13) 3_565 3_565 ?
N8 Mn1 N8 180.0 . 3_565 ?
N9 Mn1 N1 89.47(14) . 3_565 ?
N9 Mn1 N1 90.53(14) 3_565 3_565 ?
N8 Mn1 N1 88.54(13) . 3_565 ?
N8 Mn1 N1 91.46(13) 3_565 3_565 ?
N9 Mn1 N1 90.53(14) . . ?
N9 Mn1 N1 89.47(14) 3_565 . ?
N8 Mn1 N1 91.46(13) . . ?
N8 Mn1 N1 88.54(13) 3_565 . ?
N1 Mn1 N1 180.0 3_565 . ?
C5 N1 C1 116.0(3) . . ?
C5 N1 Mn1 122.0(3) . . ?
C1 N1 Mn1 121.9(3) . . ?
O1 N2 C6 126.6(3) . . ?
O1 N2 C7 122.6(3) . . ?
C6 N2 C7 110.7(3) . . ?
O2 N3 C6 127.3(4) . . ?
O2 N3 C8 119.1(3) . . ?
C6 N3 C8 113.2(4) . . ?
C13 N4 C17 115.0(4) . . ?
O3 N5 C18 126.7(4) . . ?
O3 N5 C19 119.7(3) . . ?
C18 N5 C19 113.5(4) . . ?
O4 N6 C18 126.5(3) . . ?
O4 N6 C20 120.8(4) . . ?
C18 N6 C20 112.4(3) . . ?
C25 N7 C26 119.4(3) . . ?
C25 N8 Mn1 155.4(4) . . ?
C26 N9 Mn1 161.0(4) 1_565 . ?
N1 C1 C2 124.0(4) . . ?
C1 C2 C3 119.3(4) . . ?
C2 C3 C4 117.4(4) . . ?
C2 C3 C6 121.1(4) . . ?
C4 C3 C6 121.5(4) . . ?
C5 C4 C3 118.5(4) . . ?
N1 C5 C4 124.7(4) . . ?
N3 C6 N2 108.2(4) . . ?
N3 C6 C3 126.7(4) . . ?
N2 C6 C3 125.0(4) . . ?
N2 C7 C8 101.3(3) . . ?
N2 C7 C10 109.5(4) . . ?
C8 C7 C10 117.1(4) . . ?
N2 C7 C9 105.3(4) . . ?
C8 C7 C9 113.6(4) . . ?
C10 C7 C9 109.0(4) . . ?
N3 C8 C11 110.5(4) . . ?
N3 C8 C7 100.7(3) . . ?
C11 C8 C7 117.3(4) . . ?
N3 C8 C12 105.4(4) . . ?
C11 C8 C12 109.5(4) . . ?
C7 C8 C12 112.6(4) . . ?
N4 C13 C14 125.7(5) . . ?
C13 C14 C15 118.0(4) . . ?
C16 C15 C14 117.4(4) . . ?
C16 C15 C18 122.6(4) . . ?
C14 C15 C18 120.0(4) . . ?
C15 C16 C17 119.1(4) . . ?
N4 C17 C16 124.8(5) . . ?
N5 C18 N6 108.8(4) . . ?
N5 C18 C15 126.8(4) . . ?
N6 C18 C15 124.3(4) . . ?
N5 C19 C22 108.5(4) . . ?
N5 C19 C21 106.5(4) . . ?
C22 C19 C21 109.8(4) . . ?
N5 C19 C20 101.3(3) . . ?
C22 C19 C20 114.6(4) . . ?
C21 C19 C20 115.3(4) . . ?
N6 C20 C23 106.0(4) . . ?
N6 C20 C24 108.4(3) . . ?
C23 C20 C24 109.2(4) . . ?
N6 C20 C19 101.7(3) . . ?
C23 C20 C19 115.4(4) . . ?
C24 C20 C19 115.3(4) . . ?
N8 C25 N7 173.9(5) . . ?
N9 C26 N7 176.3(5) 1_545 . ?

loop_
_geom_bond_atom_site_label_1
_geom_bond_atom_site_label_2
_geom_bond_distance
_geom_bond_site_symmetry_2
_geom_bond_publ_flag
Mn1 N9 2.204(4) . ?
Mn1 N9 2.204(4) 3_565 ?
Mn1 N8 2.221(4) . ?
Mn1 N8 2.221(4) 3_565 ?
Mn1 N1 2.277(3) 3_565 ?
Mn1 N1 2.277(3) . ?
N1 C5 1.329(5) . ?
N1 C1 1.335(5) . ?
N2 O1 1.274(4) . ?
N2 C6 1.355(5) . ?
N2 C7 1.508(5) . ?
N3 O2 1.271(4) . ?
N3 C6 1.318(5) . ?
N3 C8 1.496(5) . ?
N4 C13 1.321(6) . ?
N4 C17 1.334(6) . ?
N5 O3 1.282(4) . ?
N5 C18 1.338(5) . ?
N5 C19 1.496(5) . ?
N6 O4 1.266(4) . ?
N6 C18 1.339(5) . ?
N6 C20 1.510(5) . ?
N7 C25 1.295(6) . ?
N7 C26 1.313(6) . ?
N8 C25 1.131(6) . ?
N9 C26 1.133(6) 1_565 ?
C1 C2 1.370(5) . ?
C2 C3 1.387(5) . ?
C3 C4 1.389(5) . ?
C3 C6 1.456(5) . ?
C4 C5 1.374(5) . ?
C7 C8 1.516(6) . ?
C7 C10 1.516(6) . ?
C7 C9 1.542(7) . ?
C8 C11 1.505(6) . ?
C8 C12 1.546(6) . ?
C13 C14 1.381(6) . ?
C14 C15 1.396(5) . ?
C15 C16 1.377(5) . ?
C15 C18 1.464(5) . ?
C16 C17 1.378(5) . ?
C19 C22 1.520(6) . ?
C19 C21 1.517(6) . ?
C19 C20 1.548(6) . ?
C20 C23 1.522(6) . ?
C20 C24 1.519(5) . ?
C26 N9 1.133(6) 1_545 ?
